data_2104618
loop_
_publ_author_name
'Marsh, Richard E.'

_publ_section_title
;
 Space groups <i>P</i>1 and <i>Cc</i>: how are they doing?
;
_journal_coeditor_code BK5088
_journal_issue 6
_journal_name_full 'Acta Crystallographica Section B'
_journal_page_first 782
_journal_page_last 783
_journal_paper_doi 10.1107/S0108768109046448
_journal_volume 65
_journal_year 2009
_chemical_formula_moiety 'C44 H50 N2 O4 Ti'
_chemical_formula_sum 'C44 H50 N2 O4 Ti'
_chemical_formula_weight 718.8
_chemical_name_systematic
;
bis(4-Adamantylphenoxy)-bis(2-pyridylmethoxy)-titanium
;
_space_group_IT_number 15
_symmetry_cell_setting monoclinic
_symmetry_space_group_name_Hall '-C 2yc'
_symmetry_space_group_name_H-M 'C 1 2/c 1'
_cell_angle_alpha 90.0
_cell_angle_beta 98.278
_cell_angle_gamma 90.0
_cell_formula_units_Z 4
_cell_length_a 25.844
_cell_length_b 13.221(8)
_cell_length_c 12.663(8)
_cell_measurement_reflns_used 469
_cell_measurement_temperature 203(2)
_cell_measurement_theta_max 18.66
_cell_measurement_theta_min 2.30
_cell_volume 4282(4)
_diffrn_ambient_temperature 203(2)
_diffrn_measurement_device_type 'CCD area detector'
_diffrn_radiation_monochromator graphite
_diffrn_radiation_source 'fine-focus sealed tube'
_diffrn_radiation_type MoK\a
_diffrn_radiation_wavelength 0.71073
_exptl_crystal_colour yellow
_exptl_crystal_density_diffrn 1.116
_exptl_crystal_description rods
_exptl_crystal_F_000 1528
_exptl_crystal_size_max 0.18
_exptl_crystal_size_mid 0.10
_exptl_crystal_size_min 0.10
_cod_data_source_file bk5088.cif
_cod_data_source_block CIBKAA
_cod_original_cell_volume 4282(6)
_cod_original_sg_symbol_H-M C2/c
_cod_database_code 2104618

loop_
_symmetry_equiv_pos_as_xyz
'x, y, z'
'-x, y, 1/2-z'
'1/2+x, 1/2+y, z'
'1/2-x, 1/2+y, 1/2-z'
'-x, -y, -z'
'x, -y, -1/2+z'
'1/2-x, 1/2-y, -z'
'1/2+x, 1/2-y, -1/2+z'

loop_
_atom_site_label
_atom_site_type_symbol
_atom_site_fract_x
_atom_site_fract_y
_atom_site_fract_z
_atom_site_occupancy
Ti1 Ti 0.0 0.04788 0.25 1
O1 O -0.0315 0.0157 0.1120 1
O2 O 0.0474 0.1384 0.2028 1
N1 N -0.0551 -0.0806 0.2700 1
C1 C -0.0620 -0.0711 0.0808 1
H1 H -0.0418 -0.1186 0.0434 1
H2 H -0.0933 -0.0516 0.0320 1
C2 C -0.0774 -0.1204 0.1772 1
C3 C -0.1129 -0.1993 0.1742 1
H3 H -0.1273 -0.2282 0.1086 1
C4 C -0.1268 -0.2349 0.2686 1
H4 H -0.1517 -0.2869 0.2674 1
C5 C -0.1044 -0.1941 0.3644 1
H5 H -0.1132 -0.2180 0.4294 1
C6 C -0.0682 -0.1169 0.3619 1
H6 H -0.0523 -0.0890 0.4268 1
C7 C 0.0830 0.2057 0.2544 1
C8 C 0.0693 0.2734 0.3296 1
H7 H 0.0352 0.2738 0.3474 1
C9 C 0.1072 0.3414 0.3788 1
H8 H 0.0974 0.3874 0.4290 1
C10 C 0.1572 0.3440 0.3576 1
C11 C 0.1693 0.2745 0.2830 1
H9 H 0.2036 0.2731 0.2664 1
C12 C 0.1332 0.2073 0.2322 1
H10 H 0.1432 0.1620 0.1816 1
C13 C 0.1954 0.4187 0.4166 1
C14 C 0.2026 0.4026 0.5371 1
H11 H 0.2145 0.3333 0.5533 1
H12 H 0.1689 0.4113 0.5628 1
C15 C 0.1786 0.5276 0.3908 1
H13 H 0.1434 0.5381 0.4094 1
H14 H 0.1768 0.5390 0.3139 1
C16 C 0.2431 0.4786 0.5970 1
H15 H 0.2473 0.4656 0.6748 1
C17 C 0.2952 0.4678 0.5573 1
H16 H 0.3203 0.5154 0.5956 1
H17 H 0.3086 0.3992 0.5718 1
C18 C 0.2900 0.4878 0.4428 1
H18 H 0.3246 0.4803 0.4188 1
C19 C 0.2520 0.4076 0.3866 1
H19 H 0.2655 0.3399 0.4069 1
H20 H 0.2506 0.4143 0.3092 1
C20 C 0.2700 0.5924 0.4182 1
H21 H 0.2678 0.6052 0.3414 1
H22 H 0.2944 0.6417 0.4560 1
C21 C 0.2166 0.6053 0.4519 1
H23 H 0.2037 0.6749 0.4356 1
C22 C 0.2210 0.5854 0.5728 1
H24 H 0.2440 0.6357 0.6120 1
H25 H 0.1864 0.5910 0.5956 1

loop_
_geom_angle_atom_site_label_1
_geom_angle_atom_site_label_2
_geom_angle_atom_site_label_3
_geom_angle
_geom_angle_site_symmetry_1
_geom_angle_site_symmetry_2
_geom_angle_site_symmetry_3
_geom_angle_publ_flag
O1 Ti1 O2 93.67 . . . yes
O1 Ti1 N1 74.70 . . . yes
O1 Ti1 O1 153.66 . . 2_555 yes
O1 Ti1 O2 103.14 . . 2_555 yes
O1 Ti1 N1 85.44 . . 2_555 yes
O2 Ti1 N1 166.20 . . . yes
O1 Ti1 O2 103.14 2_555 . . yes
O2 Ti1 O2 100.47 . . 2_555 yes
O2 Ti1 N1 89.59 . . 2_555 yes
O1 Ti1 N1 85.44 2_555 . . yes
O2 Ti1 N1 89.59 2_555 . . yes
N1 Ti1 N1 82.20 . . 2_555 yes
O1 Ti1 O2 93.67 2_555 . 2_555 yes
O1 Ti1 N1 74.70 2_555 . 2_555 yes
O2 Ti1 N1 166.20 2_555 . 2_555 yes
Ti1 O1 C1 126.58 . . . yes
Ti1 O2 C7 133.31 . . . yes
Ti1 N1 C2 113.35 . . . yes
Ti1 N1 C6 127.39 . . . yes
C2 N1 C6 119.22 . . . yes
O1 C1 C2 109.27 . . . yes
N1 C2 C1 114.55 . . . yes
N1 C2 C3 121.27 . . . yes
C1 C2 C3 124.16 . . . no
C2 C3 C4 119.14 . . . no
C3 C4 C5 120.06 . . . no
C4 C5 C6 117.86 . . . no
N1 C6 C5 122.41 . . . yes
O2 C7 C8 121.55 . . . yes
O2 C7 C12 120.14 . . . yes
C8 C7 C12 118.30 . . . no
C7 C8 C9 119.03 . . . no
C8 C9 C10 123.39 . . . no
C9 C10 C11 115.64 . . . no
C9 C10 C13 119.35 . . . no
C11 C10 C13 124.99 . . . no
C10 C11 C12 122.79 . . . no
C7 C12 C11 120.84 . . . no
C10 C13 C14 112.29 . . . no
C10 C13 C15 111.37 . . . no
C10 C13 C19 112.54 . . . no
C14 C13 C15 109.63 . . . no
C14 C13 C19 104.20 . . . no
C15 C13 C19 106.42 . . . no
C13 C14 C16 111.83 . . . no
C13 C15 C21 112.24 . . . no
C14 C16 C17 110.11 . . . no
C14 C16 C22 106.83 . . . no
C17 C16 C22 110.12 . . . no
C16 C17 C18 110.75 . . . no
C17 C18 C19 107.10 . . . no
C17 C18 C20 110.75 . . . no
C19 C18 C20 111.16 . . . no
C13 C19 C18 112.11 . . . no
C18 C20 C21 110.38 . . . no
C15 C21 C20 108.85 . . . no
C15 C21 C22 109.49 . . . no
C20 C21 C22 108.74 . . . no
C16 C22 C21 109.08 . . . no

loop_
_geom_bond_atom_site_label_1
_geom_bond_atom_site_label_2
_geom_bond_distance
_geom_bond_site_symmetry_1
_geom_bond_site_symmetry_2
_geom_bond_publ_flag
Ti1 O1 1.8676 . . yes
Ti1 O2 1.8711 . . yes
Ti1 N1 2.2541 . . yes
Ti1 O1 1.8676 . 2_555 yes
Ti1 O2 1.8711 . 2_555 yes
Ti1 N1 2.2541 . 2_555 yes
O1 C1 1.4159 . . yes
O2 C7 1.3755 . . yes
N1 C2 1.3398 . . yes
N1 C6 1.3464 . . yes
C1 C2 1.4877 . . no
C2 C3 1.3861 . . no
C3 C4 1.3796 . . no
C4 C5 1.3768 . . no
C5 C6 1.3880 . . no
C7 C8 1.3894 . . no
C7 C12 1.3666 . . no
C8 C9 1.4072 . . no
C9 C10 1.3575 . . no
C10 C11 1.3855 . . no
C10 C13 1.5152 . . no
C11 C12 1.3787 . . no
C13 C14 1.5253 . . no
C13 C15 1.5256 . . no
C13 C19 1.5702 . . no
C14 C16 1.5659 . . no
C15 C21 1.5491 . . no
C16 C17 1.5103 . . no
C16 C22 1.5374 . . no
C17 C18 1.4609 . . no
C18 C19 1.5472 . . no
C18 C20 1.4934 . . no
C20 C21 1.5117 . . no
C21 C22 1.5414 . . no
C1 H1 0.9800 . . no
C1 H2 0.9800 . . no
C3 H3 0.9400 . . no
C4 H4 0.9400 . . no
C5 H5 0.9400 . . no
C6 H6 0.9400 . . no
C8 H7 0.9400 . . no
C9 H8 0.9400 . . no
C11 H9 0.9400 . . no
C12 H10 0.9400 . . no
C14 H11 0.9800 . . no
C14 H12 0.9800 . . no
C15 H13 0.9800 . . no
C15 H14 0.9800 . . no
C16 H15 0.9900 . . no
C17 H16 0.9800 . . no
C17 H17 0.9800 . . no
C18 H18 0.9900 . . no
C19 H19 0.9800 . . no
C19 H20 0.9800 . . no
C20 H21 0.9800 . . no
C20 H22 0.9800 . . no
C21 H23 0.9900 . . no
C22 H24 0.9800 . . no
C22 H25 0.9800 . . no
